data_7223396
loop_
_publ_author_name
'M., Prabu'
'Asha, K. S.'
'Sinha, Mekhola'
'Poduval, Anamika'
'Mandal, Sukhendu'

_publ_section_title
;
 The structural diversity, band gap energy and photoluminescence
 properties of thiophenedicarboxylate based coordination polymers
;
_journal_issue 4
_journal_name_full CrystEngComm
_journal_page_first 536
_journal_paper_doi 10.1039/C5CE01886B
_journal_volume 18
_journal_year 2016
_chemical_formula_sum 'C6 H7 Mg1.5 O7 S'
_chemical_formula_weight 259.64
_chemical_name_common Magnesiumcarboxylate
_chemical_name_systematic
;
 ?
;
_space_group_crystal_system monoclinic
_space_group_IT_number 14
_space_group_name_Hall '-P 2ybc'
_space_group_name_H-M_alt 'P 1 21/c 1'
_symmetry_space_group_name_Hall '-P 2ybc'
_symmetry_space_group_name_H-M 'P 1 21/c 1'
_atom_sites_solution_hydrogens geom
_atom_sites_solution_primary direct
_atom_sites_solution_secondary difmap
_audit_creation_method SHELXL-2014
_audit_update_record
;
2015-08-12 deposited with the CCDC.
2015-12-01 downloaded from the CCDC.
;
_cell_angle_alpha 90
_cell_angle_beta 96.557(2)
_cell_angle_gamma 90
_cell_formula_units_Z 4
_cell_length_a 6.4499(3)
_cell_length_b 19.1637(8)
_cell_length_c 8.0685(3)
_cell_measurement_temperature 298(2)
_cell_volume 990.77(7)
_computing_cell_refinement 'Bruker SMART'
_computing_data_collection 'Bruker SMART'
_computing_data_reduction 'Bruker SAINT'
_computing_molecular_graphics 'Bruker SHELXTL'
_computing_publication_material 'Bruker SHELXTL'
_computing_structure_refinement 'SHELXL-2014 (Sheldrick, 2014)'
_computing_structure_solution 'SHELXS-97 (Sheldrick, 1990)'
_diffrn_ambient_temperature 298(2)
_diffrn_measured_fraction_theta_full 1.000
_diffrn_measured_fraction_theta_max 0.988
_diffrn_measurement_device_type 'CCD area detector'
_diffrn_measurement_method 'phi and omega scans'
_diffrn_radiation_type MoK\a
_diffrn_radiation_wavelength 0.71073
_diffrn_reflns_av_R_equivalents 0.0288
_diffrn_reflns_av_unetI/netI 0.0302
_diffrn_reflns_laue_measured_fraction_full 1.000
_diffrn_reflns_laue_measured_fraction_max 0.988
_diffrn_reflns_limit_h_max 8
_diffrn_reflns_limit_h_min -8
_diffrn_reflns_limit_k_max 24
_diffrn_reflns_limit_k_min -25
_diffrn_reflns_limit_l_max 10
_diffrn_reflns_limit_l_min -10
_diffrn_reflns_number 9372
_diffrn_reflns_point_group_measured_fraction_full 1.000
_diffrn_reflns_point_group_measured_fraction_max 0.988
_diffrn_reflns_theta_full 25.242
_diffrn_reflns_theta_max 28.427
_diffrn_reflns_theta_min 2.125
_exptl_absorpt_coefficient_mu 0.436
_exptl_absorpt_correction_T_max 0.937
_exptl_absorpt_correction_T_min 0.918
_exptl_absorpt_correction_type empirical
_exptl_absorpt_process_details SADABS
_exptl_crystal_colour colorless
_exptl_crystal_density_diffrn 1.741
_exptl_crystal_description platelike
_exptl_crystal_F_000 532
_exptl_crystal_size_max 0.200
_exptl_crystal_size_mid 0.150
_exptl_crystal_size_min 0.150
_refine_diff_density_max 0.545
_refine_diff_density_min -0.819
_refine_diff_density_rms 0.146
_refine_ls_extinction_method none
_refine_ls_goodness_of_fit_ref 1.166
_refine_ls_hydrogen_treatment none
_refine_ls_matrix_type full
_refine_ls_number_parameters 145
_refine_ls_number_reflns 2468
_refine_ls_number_restraints 0
_refine_ls_restrained_S_all 1.166
_refine_ls_R_factor_all 0.0564
_refine_ls_R_factor_gt 0.0392
_refine_ls_shift/su_max 0.001
_refine_ls_shift/su_mean 0.000
_refine_ls_structure_factor_coef Fsqd
_refine_ls_weighting_details 'w=1/[\s^2^(Fo^2^)+(0.0636P)^2^+0.3943P] where P=(Fo^2^+2Fc^2^)/3'
_refine_ls_weighting_scheme calc
_refine_ls_wR_factor_gt 0.1014
_refine_ls_wR_factor_ref 0.1207
_reflns_Friedel_coverage 0.000
_reflns_number_gt 2010
_reflns_number_total 2468
_reflns_threshold_expression 'I > 2\s(I)'
_cod_data_source_file c5ce01886b2.cif
_cod_data_source_block compound1
_cod_depositor_comments 'Adding full bibliography for 7223396--7223400.cif.'
_cod_original_formula_sum 'C6 H7 Mg1.50 O7 S'
_cod_database_code 7223396
_shelx_space_group_comment
;
The symmetry employed for this shelxl refinement is uniquely defined
by the following loop, which should always be used as a source of
symmetry information in preference to the above space-group names.
They are only intended as comments.
;
_shelx_estimated_absorpt_t_min 0.918
_shelx_estimated_absorpt_t_max 0.937
_shelxl_version_number 2014-3

loop_
_space_group_symop_operation_xyz
'x, y, z'
'-x, y+1/2, -z+1/2'
'-x, -y, -z'
'x, -y-1/2, z-1/2'

loop_
_atom_site_label
_atom_site_type_symbol
_atom_site_fract_x
_atom_site_fract_y
_atom_site_fract_z
_atom_site_U_iso_or_equiv
_atom_site_adp_type
_atom_site_occupancy
_atom_site_site_symmetry_order
_atom_site_calc_flag
_atom_site_refinement_flags_posn
_atom_site_refinement_flags_adp
_atom_site_refinement_flags_occupancy
Mg1 Mg 0.0000 0.5000 0.0000 0.0136(2) Uani 1 2 d S . P
Mg2 Mg 0.52582(11) 0.51809(4) 0.18452(9) 0.01529(19) Uani 1 1 d . . .
S1 S 0.32683(9) 0.27037(3) 0.31329(8) 0.02287(17) Uani 1 1 d . . .
O1 O 0.0796(2) 0.45509(8) 0.23201(19) 0.0192(4) Uani 1 1 d . . .
O2 O 0.3028(2) 0.52901(7) -0.01699(18) 0.0146(3) Uani 1 1 d . . .
H2 H 0.2987 0.5788 -0.0449 0.061(11) Uiso 1 1 calc R . .
O3 O 0.4136(3) 0.42249(8) 0.2628(2) 0.0240(4) Uani 1 1 d . . .
O4 O 0.3341(3) 0.57701(9) 0.3421(2) 0.0253(4) Uani 1 1 d . . .
H4A H 0.2106 0.5859 0.2885 0.038 Uiso 1 1 d R U .
H4B H 0.3925 0.6171 0.3728 0.038 Uiso 1 1 d R U .
O5 O 0.7575(3) 0.50779(10) 0.3850(2) 0.0255(4) Uani 1 1 d . . .
H5A H 0.7201 0.4774 0.4546 0.038 Uiso 1 1 d R U .
H5B H 0.7785 0.5471 0.4361 0.038 Uiso 1 1 d R U .
O6 O 0.3642(3) 0.11786(8) 0.3563(2) 0.0240(4) Uani 1 1 d . . .
O7 O 0.0274(3) 0.09648(8) 0.3789(2) 0.0221(4) Uani 1 1 d . . .
C6 C 0.1792(4) 0.13651(11) 0.3615(3) 0.0175(4) Uani 1 1 d . . .
C5 C 0.1329(4) 0.21232(11) 0.3463(3) 0.0210(5) Uani 1 1 d . . .
C2 C 0.1557(4) 0.33886(11) 0.3045(3) 0.0206(5) Uani 1 1 d . . .
C1 C 0.2230(4) 0.41042(11) 0.2650(3) 0.0165(4) Uani 1 1 d . . .
C3 C -0.0415(4) 0.31755(13) 0.3268(4) 0.0321(6) Uani 1 1 d . . .
H3 H -0.1550 0.3476 0.3255 0.038 Uiso 1 1 calc R U .
C4 C -0.0536(4) 0.24502(13) 0.3519(4) 0.0322(6) Uani 1 1 d . . .
H4 H -0.1757 0.2219 0.3702 0.039 Uiso 1 1 calc R U .

loop_
_atom_site_aniso_label
_atom_site_aniso_U_11
_atom_site_aniso_U_22
_atom_site_aniso_U_33
_atom_site_aniso_U_23
_atom_site_aniso_U_13
_atom_site_aniso_U_12
Mg1 0.0105(5) 0.0105(5) 0.0202(5) 0.0005(4) 0.0034(4) 0.0009(4)
Mg2 0.0121(4) 0.0148(4) 0.0194(4) -0.0008(3) 0.0035(3) -0.0006(3)
S1 0.0150(3) 0.0120(3) 0.0425(4) 0.0062(2) 0.0069(2) 0.0010(2)
O1 0.0186(8) 0.0144(7) 0.0249(8) 0.0045(6) 0.0039(6) 0.0028(6)
O2 0.0118(7) 0.0115(7) 0.0207(7) 0.0003(5) 0.0030(6) -0.0002(6)
O3 0.0166(8) 0.0172(8) 0.0388(10) 0.0073(7) 0.0059(7) -0.0006(6)
O4 0.0211(9) 0.0260(9) 0.0291(9) -0.0054(7) 0.0047(7) -0.0010(7)
O5 0.0239(10) 0.0322(9) 0.0202(8) 0.0009(7) 0.0014(7) -0.0011(7)
O6 0.0171(9) 0.0144(8) 0.0408(10) 0.0012(7) 0.0052(7) 0.0015(6)
O7 0.0190(9) 0.0121(7) 0.0359(9) 0.0043(6) 0.0058(7) -0.0023(6)
C6 0.0191(11) 0.0104(10) 0.0233(11) 0.0017(8) 0.0033(8) 0.0015(8)
C5 0.0182(12) 0.0112(10) 0.0346(12) 0.0037(8) 0.0076(9) -0.0006(8)
C2 0.0174(12) 0.0117(10) 0.0330(12) 0.0045(8) 0.0047(9) 0.0011(8)
C1 0.0193(11) 0.0121(9) 0.0186(10) 0.0018(8) 0.0038(8) -0.0001(8)
C3 0.0188(13) 0.0153(11) 0.0637(18) 0.0072(11) 0.0114(12) 0.0038(9)
C4 0.0185(13) 0.0159(11) 0.0646(18) 0.0070(11) 0.0148(12) -0.0001(9)

loop_
_atom_type_symbol
_atom_type_description
_atom_type_scat_dispersion_real
_atom_type_scat_dispersion_imag
_atom_type_scat_source
C C 0.0033 0.0016 'International Tables Vol C Tables 4.2.6.8 and 6.1.1.4'
H H 0.0000 0.0000 'International Tables Vol C Tables 4.2.6.8 and 6.1.1.4'
O O 0.0106 0.0060 'International Tables Vol C Tables 4.2.6.8 and 6.1.1.4'
Mg Mg 0.0486 0.0363 'International Tables Vol C Tables 4.2.6.8 and 6.1.1.4'
S S 0.1246 0.1234 'International Tables Vol C Tables 4.2.6.8 and 6.1.1.4'

loop_
_geom_angle_atom_site_label_1
_geom_angle_atom_site_label_2
_geom_angle_atom_site_label_3
_geom_angle
_geom_angle_site_symmetry_1
_geom_angle_site_symmetry_3
O2 Mg1 O2 180.0 3_565 .
O2 Mg1 O1 88.09(6) 3_565 .
O2 Mg1 O1 91.91(6) . .
O2 Mg1 O1 91.91(6) 3_565 3_565
O2 Mg1 O1 88.09(6) . 3_565
O1 Mg1 O1 180.0 . 3_565
O2 Mg1 O7 85.64(6) 3_565 4_565
O2 Mg1 O7 94.36(6) . 4_565
O1 Mg1 O7 91.67(6) . 4_565
O1 Mg1 O7 88.33(6) 3_565 4_565
O2 Mg1 O7 94.36(6) 3_565 2
O2 Mg1 O7 85.64(6) . 2
O1 Mg1 O7 88.33(6) . 2
O1 Mg1 O7 91.67(6) 3_565 2
O7 Mg1 O7 180.00(9) 4_565 2
O2 Mg1 Mg2 150.15(4) 3_565 .
O2 Mg1 Mg2 29.85(4) . .
O1 Mg1 Mg2 62.39(5) . .
O1 Mg1 Mg2 117.61(5) 3_565 .
O7 Mg1 Mg2 98.80(5) 4_565 .
O7 Mg1 Mg2 81.20(5) 2 .
O2 Mg1 Mg2 29.85(4) 3_565 3_565
O2 Mg1 Mg2 150.15(4) . 3_565
O1 Mg1 Mg2 117.61(5) . 3_565
O1 Mg1 Mg2 62.39(5) 3_565 3_565
O7 Mg1 Mg2 81.21(5) 4_565 3_565
O7 Mg1 Mg2 98.79(5) 2 3_565
Mg2 Mg1 Mg2 180.0 . 3_565
O2 Mg1 Mg2 29.54(4) 3_565 1_455
O2 Mg1 Mg2 150.46(4) . 1_455
O1 Mg1 Mg2 78.41(5) . 1_455
O1 Mg1 Mg2 101.59(5) 3_565 1_455
O7 Mg1 Mg2 113.56(5) 4_565 1_455
O7 Mg1 Mg2 66.44(5) 2 1_455
Mg2 Mg1 Mg2 129.55(2) . 1_455
Mg2 Mg1 Mg2 50.45(2) 3_565 1_455
O2 Mg1 Mg2 150.46(4) 3_565 3_665
O2 Mg1 Mg2 29.54(4) . 3_665
O1 Mg1 Mg2 101.59(5) . 3_665
O1 Mg1 Mg2 78.41(5) 3_565 3_665
O7 Mg1 Mg2 66.44(5) 4_565 3_665
O7 Mg1 Mg2 113.56(5) 2 3_665
Mg2 Mg1 Mg2 50.45(2) . 3_665
Mg2 Mg1 Mg2 129.55(2) 3_565 3_665
Mg2 Mg1 Mg2 180.0 1_455 3_665
O2 Mg2 O2 84.54(7) 3_665 .
O2 Mg2 O6 94.64(7) 3_665 2_655
O2 Mg2 O6 90.10(7) . 2_655
O2 Mg2 O5 94.43(7) 3_665 .
O2 Mg2 O5 178.57(8) . .
O6 Mg2 O5 88.99(7) 2_655 .
O2 Mg2 O3 92.57(7) 3_665 .
O2 Mg2 O3 95.33(7) . .
O6 Mg2 O3 171.35(8) 2_655 .
O5 Mg2 O3 85.69(7) . .
O2 Mg2 O4 173.69(7) 3_665 .
O2 Mg2 O4 90.91(7) . .
O6 Mg2 O4 80.97(7) 2_655 .
O5 Mg2 O4 90.04(7) . .
O3 Mg2 O4 92.20(7) . .
O2 Mg2 Mg2 42.32(4) 3_665 3_665
O2 Mg2 Mg2 42.21(5) . 3_665
O6 Mg2 Mg2 93.20(6) 2_655 3_665
O5 Mg2 Mg2 136.75(7) . 3_665
O3 Mg2 Mg2 95.34(6) . 3_665
O4 Mg2 Mg2 132.97(6) . 3_665
O2 Mg2 Mg1 103.94(5) 3_665 .
O2 Mg2 Mg1 29.77(4) . .
O6 Mg2 Mg1 110.45(5) 2_655 .
O5 Mg2 Mg1 151.65(6) . .
O3 Mg2 Mg1 72.27(5) . .
O4 Mg2 Mg1 73.64(5) . .
Mg2 Mg2 Mg1 64.88(2) 3_665 .
O2 Mg2 Mg1 29.53(4) 3_665 1_655
O2 Mg2 Mg1 103.64(5) . 1_655
O6 Mg2 Mg1 72.47(5) 2_655 1_655
O5 Mg2 Mg1 75.03(5) . 1_655
O3 Mg2 Mg1 112.54(5) . 1_655
O4 Mg2 Mg1 149.49(5) . 1_655
Mg2 Mg2 Mg1 64.67(3) 3_665 1_655
Mg1 Mg2 Mg1 129.55(2) . 1_655
C2 S1 C5 91.46(11) . .
C1 O1 Mg1 124.82(14) . .
Mg1 O2 Mg2 120.94(7) . 3_665
Mg1 O2 Mg2 120.37(8) . .
Mg2 O2 Mg2 95.46(7) 3_665 .
Mg1 O2 H2 106.2 . .
Mg2 O2 H2 106.2 3_665 .
Mg2 O2 H2 106.2 . .
C1 O3 Mg2 122.64(14) . .
Mg2 O4 H4A 110.8 . .
Mg2 O4 H4B 111.3 . .
H4A O4 H4B 107.7 . .
Mg2 O5 H5A 109.9 . .
Mg2 O5 H5B 110.3 . .
H5A O5 H5B 108.6 . .
C6 O6 Mg2 127.77(14) . 2_645
C6 O7 Mg1 133.68(14) . 2_545
O6 C6 O7 125.74(19) . .
O6 C6 C5 117.4(2) . .
O7 C6 C5 116.8(2) . .
C4 C5 C6 128.1(2) . .
C4 C5 S1 111.64(17) . .
C6 C5 S1 120.21(18) . .
C3 C2 C1 127.1(2) . .
C3 C2 S1 111.77(17) . .
C1 C2 S1 120.98(18) . .
O3 C1 O1 124.5(2) . .
O3 C1 C2 119.02(19) . .
O1 C1 C2 116.5(2) . .
C2 C3 C4 112.4(2) . .
C2 C3 H3 123.8 . .
C4 C3 H3 123.8 . .
C5 C4 C3 112.7(2) . .
C5 C4 H4 123.6 . .
C3 C4 H4 123.6 . .

loop_
_geom_bond_atom_site_label_1
_geom_bond_atom_site_label_2
_geom_bond_distance
_geom_bond_site_symmetry_2
Mg1 O2 2.0499(15) 3_565
Mg1 O2 2.0500(15) .
Mg1 O1 2.0711(15) .
Mg1 O1 2.0711(15) 3_565
Mg1 O7 2.1078(15) 4_565
Mg1 O7 2.1078(15) 2
Mg1 Mg2 3.5617(7) .
Mg1 Mg2 3.5617(7) 3_565
Mg1 Mg2 3.5680(8) 1_455
Mg1 Mg2 3.5680(8) 3_665
Mg2 O2 2.0508(17) 3_665
Mg2 O2 2.0550(16) .
Mg2 O6 2.0787(17) 2_655
Mg2 O5 2.0828(17) .
Mg2 O3 2.0937(17) .
Mg2 O4 2.1861(19) .
Mg2 Mg2 3.0383(14) 3_665
Mg2 Mg1 3.5680(8) 1_655
S1 C2 1.711(2) .
S1 C5 1.717(2) .
O1 C1 1.266(3) .
O2 Mg2 2.0508(17) 3_665
O2 H2 0.9800 .
O3 C1 1.253(3) .
O4 H4A 0.8782 .
O4 H4B 0.8787 .
O5 H5A 0.8619 .
O5 H5B 0.8621 .
O6 C6 1.250(3) .
O6 Mg2 2.0788(17) 2_645
O7 C6 1.265(3) .
O7 Mg1 2.1079(15) 2_545
C6 C5 1.485(3) .
C5 C4 1.361(3) .
C2 C3 1.368(3) .
C2 C1 1.484(3) .
C3 C4 1.408(3) .
C3 H3 0.9300 .
C4 H4 0.9300 .
